data_4034885
loop_
_publ_author_name
'Kim, Simon J.'
'Lough, Alan J.'
'Batey, Robert A.'

_publ_section_title
;
 An Approach to the 9-Oxo-10-oxabicyclo[5.3.0]dec-2-ene Core of the
 Guaianolide and Pseudoguaianolide Sesquiterpenes via a Domino
 Electrocyclic Ring-Opening/Carboxylic Acid Trapping of a
 gem-Dibromocyclopropane.
;
_journal_issue 22
_journal_name_full 'The Journal of organic chemistry'
_journal_page_first 13799
_journal_page_last 13810
_journal_paper_doi 10.1021/acs.joc.8b02081
_journal_volume 83
_journal_year 2018
_chemical_formula_moiety 'C9 H11 Br O2'
_chemical_formula_sum 'C9 H11 Br O2'
_chemical_formula_weight 231.09
_space_group_crystal_system monoclinic
_space_group_IT_number 14
_space_group_name_Hall '-P 2yn'
_space_group_name_H-M_alt 'P 1 21/n 1'
_atom_sites_solution_hydrogens geom
_audit_creation_method SHELXL-2016/6
_cell_angle_alpha 90
_cell_angle_beta 93.731(2)
_cell_angle_gamma 90
_cell_formula_units_Z 4
_cell_length_a 9.7058(8)
_cell_length_b 8.7259(7)
_cell_length_c 10.6058(9)
_cell_measurement_reflns_used 9945
_cell_measurement_temperature 150(2)
_cell_measurement_theta_max 27.61
_cell_measurement_theta_min 2.76
_cell_volume 896.32(13)
_computing_cell_refinement APEX2
_computing_data_collection 'APEX2 (Bruker, 2014)'
_computing_data_reduction 'SAINT (Bruker, 2014)'
_computing_molecular_graphics 'PLATON (Spek, 2009)'
_computing_publication_material 'SHELXTL (Sheldrick, 2008)'
_computing_structure_refinement 'SHELXL-2016/6 (Sheldrick, 2016)'
_computing_structure_solution 'SHELXT (Sheldrick, 2015)'
_diffrn_ambient_temperature 150(2)
_diffrn_measured_fraction_theta_full 1.000
_diffrn_measured_fraction_theta_max 0.995
_diffrn_measurement_device_type 'Bruker Kapa APEX-DUO CCD'
_diffrn_measurement_method '\f and \w scans'
_diffrn_radiation_type MoK\a
_diffrn_radiation_wavelength 0.71073
_diffrn_reflns_av_R_equivalents 0.0339
_diffrn_reflns_av_unetI/netI 0.0162
_diffrn_reflns_Laue_measured_fraction_full 1.000
_diffrn_reflns_Laue_measured_fraction_max 0.995
_diffrn_reflns_limit_h_max 12
_diffrn_reflns_limit_h_min -12
_diffrn_reflns_limit_k_max 11
_diffrn_reflns_limit_k_min -11
_diffrn_reflns_limit_l_max 13
_diffrn_reflns_limit_l_min -13
_diffrn_reflns_number 26135
_diffrn_reflns_point_group_measured_fraction_full 1.000
_diffrn_reflns_point_group_measured_fraction_max 0.995
_diffrn_reflns_theta_full 25.242
_diffrn_reflns_theta_max 27.687
_diffrn_reflns_theta_min 2.757
_diffrn_source 'sealed tube with Bruker Triumph monochromator'
_exptl_absorpt_coefficient_mu 4.541
_exptl_absorpt_correction_T_max 0.7456
_exptl_absorpt_correction_T_min 0.6196
_exptl_absorpt_correction_type multi-scan
_exptl_absorpt_process_details 'SADABS (Bruker, 2014)'
_exptl_crystal_colour colourless
_exptl_crystal_density_diffrn 1.712
_exptl_crystal_description Block
_exptl_crystal_F_000 464
_exptl_crystal_size_max 0.200
_exptl_crystal_size_mid 0.150
_exptl_crystal_size_min 0.140
_refine_diff_density_max 0.944
_refine_diff_density_min -0.990
_refine_diff_density_rms 0.082
_refine_ls_extinction_method none
_refine_ls_goodness_of_fit_ref 1.071
_refine_ls_hydrogen_treatment constr
_refine_ls_matrix_type full
_refine_ls_number_parameters 122
_refine_ls_number_reflns 2091
_refine_ls_number_restraints 3
_refine_ls_restrained_S_all 1.071
_refine_ls_R_factor_all 0.0464
_refine_ls_R_factor_gt 0.0353
_refine_ls_shift/su_max 0.000
_refine_ls_shift/su_mean 0.000
_refine_ls_structure_factor_coef Fsqd
_refine_ls_weighting_details 'w=1/[\s^2^(Fo^2^)+(0.0217P)^2^+2.2254P] where P=(Fo^2^+2Fc^2^)/3'
_refine_ls_weighting_scheme calc
_refine_ls_wR_factor_gt 0.0748
_refine_ls_wR_factor_ref 0.0810
_reflns_Friedel_coverage 0.000
_reflns_number_gt 1797
_reflns_number_total 2091
_reflns_threshold_expression 'I > 2\s(I)'
_cod_data_source_file jo8b02081_si_002.cif
_cod_data_source_block d1726a_a
_cod_original_sg_symbol_H-M 'P 21/n'
_cod_database_code 4034885
_shelx_shelxl_version_number 2016/6
_shelx_space_group_comment
; 
The symmetry employed for this shelxl refinement is uniquely defined 
by the following loop, which should always be used as a source of 
symmetry information in preference to the above space-group names. 
They are only intended as comments. 
;
_shelx_estimated_absorpt_t_min 0.464
_shelx_estimated_absorpt_t_max 0.569

loop_
_space_group_symop_operation_xyz
'x, y, z'
'-x+1/2, y+1/2, -z+1/2'
'-x, -y, -z'
'x-1/2, -y-1/2, z-1/2'

loop_
_atom_site_label
_atom_site_type_symbol
_atom_site_fract_x
_atom_site_fract_y
_atom_site_fract_z
_atom_site_U_iso_or_equiv
_atom_site_adp_type
_atom_site_occupancy
_atom_site_site_symmetry_order
_atom_site_calc_flag
_atom_site_refinement_flags_posn
_atom_site_refinement_flags_adp
_atom_site_refinement_flags_occupancy
_atom_site_disorder_assembly
_atom_site_disorder_group
Br1 Br 0.17802(3) 0.45858(4) 0.52081(3) 0.04198(12) Uani 1 1 d . . . . .
O2 O 0.3432(3) 0.9923(2) 0.5648(2) 0.0423(6) Uani 1 1 d . . . . .
C1 C 0.3410(3) 0.4732(3) 0.6295(3) 0.0304(6) Uani 1 1 d . . . . .
C2 C 0.4155(4) 0.3487(4) 0.6507(3) 0.0393(8) Uani 1 1 d . . . . .
H2A H 0.382867 0.257671 0.609707 0.047 Uiso 1 1 calc R U . . .
C3 C 0.5487(4) 0.3358(4) 0.7343(4) 0.0482(9) Uani 1 1 d . . . . .
H3A H 0.558536 0.228504 0.763941 0.058 Uiso 1 1 calc R U . . .
H3B H 0.627271 0.357882 0.682114 0.058 Uiso 1 1 calc R U . . .
C4 C 0.5591(4) 0.4394(4) 0.8475(3) 0.0441(9) Uani 1 1 d . . . . .
H4A H 0.629445 0.397348 0.909963 0.053 Uiso 1 1 calc R U . A 1
H4B H 0.469461 0.438895 0.886931 0.053 Uiso 1 1 calc R U . A 1
C8 C 0.3849(3) 0.8755(3) 0.6128(3) 0.0293(6) Uani 1 1 d D . . . .
O1 O 0.3032(3) 0.7484(3) 0.6102(3) 0.0333(7) Uani 0.894(5) 1 d D . P B 1
C5 C 0.5972(3) 0.6048(4) 0.8185(3) 0.0339(7) Uani 0.894(5) 1 d . . P B 1
H5A H 0.576439 0.670133 0.891162 0.041 Uiso 0.894(5) 1 calc R U P B 1
H5B H 0.697763 0.610685 0.808579 0.041 Uiso 0.894(5) 1 calc R U P B 1
C7 C 0.5171(3) 0.8430(3) 0.6886(3) 0.0347(7) Uani 0.894(5) 1 d . . P B 1
H7A H 0.517478 0.891550 0.773015 0.042 Uiso 0.894(5) 1 calc R U P B 1
H7B H 0.597319 0.881229 0.644760 0.042 Uiso 0.894(5) 1 calc R U P B 1
C6 C 0.5210(3) 0.6675(4) 0.7000(3) 0.0247(7) Uani 0.894(5) 1 d D . P B 1
H6A H 0.564113 0.624549 0.624533 0.030 Uiso 0.894(5) 1 calc R U P B 1
C9 C 0.3664(3) 0.6290(3) 0.6900(3) 0.0231(7) Uani 0.894(5) 1 d D . P B 1
H9A H 0.328715 0.631713 0.775463 0.028 Uiso 0.894(5) 1 calc R U P B 1
O1A O 0.3625(18) 0.7445(13) 0.5456(15) 0.019(4) Uiso 0.106(5) 1 d D . P B 2
C5A C 0.5972(3) 0.6048(4) 0.8185(3) 0.0339(7) Uani 0.106(5) 1 d . . P B 2
H5AA H 0.678395 0.606340 0.766657 0.041 Uiso 0.106(5) 1 calc R U P B 2
H5AB H 0.621729 0.660098 0.898298 0.041 Uiso 0.106(5) 1 calc R U P B 2
C7A C 0.5171(3) 0.8430(3) 0.6886(3) 0.0347(7) Uani 0.106(5) 1 d . . P B 2
H7AA H 0.538274 0.921388 0.754564 0.042 Uiso 0.106(5) 1 calc R U P B 2
H7AB H 0.596263 0.832118 0.634910 0.042 Uiso 0.106(5) 1 calc R U P B 2
C6A C 0.473(3) 0.686(3) 0.7458(19) 0.017(6) Uiso 0.106(5) 1 d D . P B 2
H6AA H 0.389223 0.693423 0.795454 0.021 Uiso 0.106(5) 1 calc R U P B 2
C9A C 0.443(2) 0.625(2) 0.6116(17) 0.016(5) Uiso 0.106(5) 1 d D . P B 2
H9AA H 0.528516 0.597964 0.569006 0.019 Uiso 0.106(5) 1 calc R U P B 2

loop_
_atom_site_aniso_label
_atom_site_aniso_U_11
_atom_site_aniso_U_22
_atom_site_aniso_U_33
_atom_site_aniso_U_23
_atom_site_aniso_U_13
_atom_site_aniso_U_12
Br1 0.03444(18) 0.0417(2) 0.0475(2) -0.00725(16) -0.01505(13) -0.00498(14)
O2 0.0567(15) 0.0209(10) 0.0480(14) 0.0048(10) -0.0073(11) 0.0057(10)
C1 0.0344(15) 0.0237(14) 0.0312(15) 0.0007(12) -0.0115(12) -0.0050(12)
C2 0.053(2) 0.0215(14) 0.0417(18) -0.0023(13) -0.0106(15) -0.0033(14)
C3 0.057(2) 0.0290(17) 0.056(2) 0.0074(16) -0.0100(18) 0.0089(16)
C4 0.049(2) 0.0357(18) 0.0446(19) 0.0136(15) -0.0194(16) -0.0049(15)
C8 0.0393(16) 0.0195(13) 0.0288(15) -0.0023(11) -0.0007(12) 0.0015(12)
O1 0.0334(13) 0.0205(11) 0.0444(16) 0.0031(10) -0.0108(12) 0.0023(9)
C5 0.0319(15) 0.0306(15) 0.0375(16) 0.0077(13) -0.0107(13) -0.0063(12)
C7 0.0432(18) 0.0232(14) 0.0363(16) 0.0057(13) -0.0072(14) -0.0084(13)
C6 0.0256(16) 0.0227(15) 0.0256(16) 0.0027(13) 0.0000(14) -0.0023(12)
C9 0.0256(15) 0.0205(14) 0.0230(15) -0.0004(12) -0.0005(11) -0.0001(12)
C5A 0.0319(15) 0.0306(15) 0.0375(16) 0.0077(13) -0.0107(13) -0.0063(12)
C7A 0.0432(18) 0.0232(14) 0.0363(16) 0.0057(13) -0.0072(14) -0.0084(13)

loop_
_atom_type_symbol
_atom_type_description
_atom_type_scat_dispersion_real
_atom_type_scat_dispersion_imag
_atom_type_scat_source
C C 0.0033 0.0016 'International Tables Vol C Tables 4.2.6.8 and 6.1.1.4'
H H 0.0000 0.0000 'International Tables Vol C Tables 4.2.6.8 and 6.1.1.4'
O O 0.0106 0.0060 'International Tables Vol C Tables 4.2.6.8 and 6.1.1.4'
Br Br -0.2901 2.4595 'International Tables Vol C Tables 4.2.6.8 and 6.1.1.4'

loop_
_geom_angle_atom_site_label_1
_geom_angle_atom_site_label_2
_geom_angle_atom_site_label_3
_geom_angle
C2 C1 C9 126.5(3)
C2 C1 C9A 110.5(6)
C2 C1 Br1 118.3(2)
C9 C1 Br1 115.0(2)
C9A C1 Br1 117.4(5)
C1 C2 C3 126.6(3)
C1 C2 H2A 116.7
C3 C2 H2A 116.7
C4 C3 C2 115.6(3)
C4 C3 H3A 108.4
C2 C3 H3A 108.4
C4 C3 H3B 108.4
C2 C3 H3B 108.4
H3A C3 H3B 107.5
C3 C4 C5A 114.4(3)
C3 C4 C5 114.4(3)
C3 C4 H4A 108.7
C5 C4 H4A 108.7
C3 C4 H4B 108.7
C5 C4 H4B 108.7
H4A C4 H4B 107.6
O2 C8 O1A 117.1(7)
O2 C8 O1 120.3(3)
O2 C8 C7A 130.1(3)
O1A C8 C7A 103.0(7)
O2 C8 C7 130.1(3)
O1 C8 C7 109.5(2)
C8 O1 C9 110.4(2)
C6 C5 C4 113.4(3)
C6 C5 H5A 108.9
C4 C5 H5A 108.9
C6 C5 H5B 108.9
C4 C5 H5B 108.9
H5A C5 H5B 107.7
C8 C7 C6 104.3(2)
C8 C7 H7A 110.9
C6 C7 H7A 110.9
C8 C7 H7B 110.9
C6 C7 H7B 110.9
H7A C7 H7B 108.9
C5 C6 C9 113.6(3)
C5 C6 C7 115.6(3)
C9 C6 C7 101.2(3)
C5 C6 H6A 108.7
C9 C6 H6A 108.7
C7 C6 H6A 108.7
O1 C9 C1 110.2(2)
O1 C9 C6 104.9(2)
C1 C9 C6 110.9(3)
O1 C9 H9A 110.2
C1 C9 H9A 110.2
C6 C9 H9A 110.2
C8 O1A C9A 107.0(12)
C4 C5A C6A 109.9(10)
C4 C5A H5AA 109.7
C6A C5A H5AA 109.7
C4 C5A H5AB 109.7
C6A C5A H5AB 109.7
H5AA C5A H5AB 108.2
C8 C7A C6A 97.3(9)
C8 C7A H7AA 112.3
C6A C7A H7AA 112.3
C8 C7A H7AB 112.3
C6A C7A H7AB 112.3
H7AA C7A H7AB 109.9
C9A C6A C5A 113.4(16)
C9A C6A C7A 89.3(14)
C5A C6A C7A 111.5(16)
C9A C6A H6AA 113.5
C5A C6A H6AA 113.5
C7A C6A H6AA 113.5
O1A C9A C6A 105.0(15)
O1A C9A C1 108.8(13)
C6A C9A C1 104.5(15)
O1A C9A H9AA 112.6
C6A C9A H9AA 112.6
C1 C9A H9AA 112.6

loop_
_geom_bond_atom_site_label_1
_geom_bond_atom_site_label_2
_geom_bond_distance
Br1 C1 1.900(3)
O2 C8 1.197(4)
C1 C2 1.316(4)
C1 C9 1.517(4)
C1 C9A 1.67(2)
C2 C3 1.524(5)
C2 H2A 0.9500
C3 C4 1.501(5)
C3 H3A 0.9900
C3 H3B 0.9900
C4 C5A 1.526(4)
C4 C5 1.526(4)
C4 H4A 0.9900
C4 H4B 0.9900
C8 O1A 1.357(9)
C8 O1 1.363(4)
C8 C7A 1.497(4)
C8 C7 1.497(4)
O1 C9 1.453(4)
C5 C6 1.518(4)
C5 H5A 0.9900
C5 H5B 0.9900
C7 C6 1.536(4)
C7 H7A 0.9900
C7 H7B 0.9900
C6 C9 1.534(4)
C6 H6A 1.0000
C9 H9A 1.0000
O1A C9A 1.456(10)
C5A C6A 1.56(2)
C5A H5AA 0.9900
C5A H5AB 0.9900
C7A C6A 1.57(3)
C7A H7AA 0.9900
C7A H7AB 0.9900
C6A C9A 1.532(10)
C6A H6AA 1.0000
C9A H9AA 1.0000

loop_
_geom_torsion_atom_site_label_1
_geom_torsion_atom_site_label_2
_geom_torsion_atom_site_label_3
_geom_torsion_atom_site_label_4
_geom_torsion
C9 C1 C2 C3 -4.1(6)
C9A C1 C2 C3 40.6(8)
Br1 C1 C2 C3 -179.9(3)
C1 C2 C3 C4 32.6(6)
C2 C3 C4 C5A -78.9(4)
C2 C3 C4 C5 -78.9(4)
O2 C8 O1 C9 -171.3(3)
C7 C8 O1 C9 4.8(4)
C3 C4 C5 C6 42.9(4)
O2 C8 C7 C6 -169.2(3)
O1 C8 C7 C6 15.2(4)
C4 C5 C6 C9 44.5(4)
C4 C5 C6 C7 160.9(3)
C8 C7 C6 C5 -150.5(3)
C8 C7 C6 C9 -27.4(3)
C8 O1 C9 C1 -142.4(3)
C8 O1 C9 C6 -22.9(3)
C2 C1 C9 O1 156.6(3)
Br1 C1 C9 O1 -27.4(3)
C2 C1 C9 C6 40.9(5)
Br1 C1 C9 C6 -143.2(2)
C5 C6 C9 O1 155.0(3)
C7 C6 C9 O1 30.4(3)
C5 C6 C9 C1 -86.0(3)
C7 C6 C9 C1 149.4(3)
O2 C8 O1A C9A 169.9(12)
C7A C8 O1A C9A 20.6(16)
C3 C4 C5A C6A 71.4(10)
O2 C8 C7A C6A 164.8(9)
O1A C8 C7A C6A -51.6(12)
C4 C5A C6A C9A -69(2)
C4 C5A C6A C7A -167.7(9)
C8 C7A C6A C9A 57.2(13)
C8 C7A C6A C5A 172.1(11)
C8 O1A C9A C6A 19(2)
C8 O1A C9A C1 130.6(12)
C5A C6A C9A O1A -160.2(17)
C7A C6A C9A O1A -46.9(18)
C5A C6A C9A C1 85.4(19)
C7A C6A C9A C1 -161.4(11)
C2 C1 C9A O1A 160.0(11)
Br1 C1 C9A O1A 20.1(15)
C2 C1 C9A C6A -88.2(14)
Br1 C1 C9A C6A 131.9(12)
